data_2001853
loop_
_publ_author_name
'Staples, R. J.'
'King, C.'
'Khan, M. N. I.'
'Winpenny, R. E. P.'
'Fackler, Jnr, J. P.'

_publ_section_title
;
 Structures of bis(triphenylphosphine)gold(I) hexafluorophosphate,
 [Au(PPh~3~)~2~]PF~6~ (1), and bis(triphenylphosphine)gold(I) nitrate,
 [Au(PPh~3~)~2~]NO~3~ (2)
;
_journal_issue 3
_journal_name_full 'Acta Crystallographica Section C'
_journal_page_first 472
_journal_page_last 475
_journal_paper_doi 10.1107/S0108270192008680
_journal_volume 49
_journal_year 1993
_chemical_formula_moiety 'C36 H30 Au1 P2,F6 P1'
_chemical_formula_sum 'C36 H30 Au F6 P3'
_chemical_formula_weight 866.5
_symmetry_cell_setting monoclinic
_symmetry_space_group_name_Hall '-P 2ybc'
_symmetry_space_group_name_H-M 'P 1 21/c 1'
_cell_angle_alpha 90
_cell_angle_beta 96.720(10)
_cell_angle_gamma 90
_cell_formula_units_Z 4
_cell_length_a 9.9270(10)
_cell_length_b 20.086(5)
_cell_length_c 17.500(5)
_cell_volume 3465.4(14)
_diffrn_radiation_type Mo
_diffrn_radiation_wavelength 0.71069
_exptl_absorpt_coefficient_mu 4.428
_exptl_crystal_density_diffrn 1.66
_exptl_crystal_F_000 1696
_cod_data_source_file br1000.cif
_cod_data_source_block br1000_structure_1_of_2
_cod_original_cell_volume 3465.0(10)
_cod_original_formula_sum 'C36 H30 Au1 F6 P3'
_cod_database_code 2001853

loop_
_atom_site_label
_atom_site_fract_x
_atom_site_fract_y
_atom_site_fract_z
_atom_site_U_iso_or_equiv
Au .07060(10) .72140(10) .52160(10) .0550(10)
P(1) -.0642(3) .79150(10) .4403(2) .0500(10)
P(2) .2035(3) .64770(10) .59860(10) .0520(10)
C(11) -.2845(7) .8718(3) .4646(4) .072(5)
C(12) -.4077(7) .8841(3) .4929(4) .077(5)
C(13) -.4692(7) .8343(3) .5322(4) .076(5)
C(14) -.4074(7) .7721(3) .5431(4) .089(6)
C(15) -.2842(7) .7597(3) .5148(4) .070(5)
C(16) -.2227(7) .8096(3) .4756(4) .048(3)
C(21) .1140(7) .8934(3) .4818(3) .070(4)
C(22) .1789(7) .9539(3) .4718(3) .093(6)
C(23) .1462(7) .9905(3) .4044(3) .102(6)
C(24) .0486(7) .9667(3) .3471(3) .094(6)
C(25) -.0163(7) .9063(3) .3571(3) .071(5)
C(26) .0164(7) .8696(3) .4244(3) .051(4)
C(31) .0004(6) .7301(4) .3088(4) .076(5)
C(32) -.0273(6) .6969(4) .2387(4) .093(6)
C(33) -.1613(6) .6871(4) .2067(4) .111(7)
C(34) -.2676(6) .7106(4) .2449(4) .147(9)
C(35) -.2398(6) .7437(4) .3150(4) .113(7)
C(36) -.1058(6) .7535(4) .3470(4) .056(4)
C(41) .3040(7) .7453(3) .7003(4) .066(4)
C(42) .3616(7) .7695(3) .7714(4) .086(5)
C(43) .3785(7) .7272(3) .8351(4) .083(5)
C(44) .3378(7) .6608(3) .8277(4) .082(5)
C(45) .2802(7) .6367(3) .7565(4) .067(4)
C(46) .2632(7) .6789(3) .6928(4) .053(4)
C(51) .3507(8) .6231(4) .4781(4) .079(5)
C(52) .4661(8) .6038(4) .4453(4) .108(7)
C(53) .5844(8) .5870(4) .4924(4) .121(8)
C(54) .5874(8) .5895(4) .5723(4) .124(8)
C(55) .4719(8) .6088(4) .6050(4) .078(5)
C(56) .3536(8) .6256(4) .5580(4) .059(4)
C(61) -.0236(7) .5726(4) .6204(6) .166(10)
C(62) -.0918(7) .5140(4) .6346(6) .200(11)
C(63) -.0217(7) .4537(4) .6415(6) .127(8)
C(64) .1167(7) .4520(4) .6340(6) .153(10)
C(65) .1849(7) .5106(4) .6198(6) .133(8)
C(66) .1147(7) .5709(4) .6129(6) .060(4)
P(3) .4048(3) .9695(2) .7035(2) .087(2)
F(1) .3374(10) .9487(4) .7728(4) .212(7)
F(2) .5114(18) 1.0069(12) .7555(6) .24(2)
F(3) .492(2) .9076(7) .7115(11) .177(17)
F(4) .2980(18) .9321(12) .6518(6) .34(3)
F(5) .318(2) 1.0314(7) .6956(11) .20(2)
F(6) .4719(10) .9903(4) .6341(5) .212(7)
F(2a) .397(3) .8987(4) .6743(10) .20(2)
F(3a) .2673(7) .9838(15) .6600(8) .21(2)
F(4a) .413(3) 1.0404(4) .7328(10) .20(2)
F(5a) .5422(7) .9552(15) .7472(9) .26(3)
H(11) -.2421 .9061 .4376 ?
H(12) -.4502 .9269 .4854 ?
H(13) -.5540 .8427 .5517 ?
H(14) -.4497 .7377 .5702 ?
H(15) -.2416 .7169 .5224 ?
H(21) .1365 .8682 .5281 ?
H(22) .2460 .9702 .5112 ?
H(23) .1908 1.0321 .3976 ?
H(24) .0261 .9919 .3008 ?
H(25) -.0835 .8899 .3177 ?
H(31) .0927 .7368 .3308 ?
H(32) .0459 .6808 .2124 ?
H(33) -.1804 .6643 .1585 ?
H(34) -.3598 .7039 .2229 ?
H(35) -.3130 .7599 .3413 ?
H(41) .2923 .7743 .6564 ?
H(42) .3896 .8151 .7765 ?
H(43) .4182 .7439 .8841 ?
H(44) .3495 .6318 .8715 ?
H(45) .2521 .5910 .7514 ?
H(51) .2692 .6347 .4457 ?
H(52) .4641 .6021 .3904 ?
H(53) .6639 .5737 .4699 ?
H(54) .6688 .5780 .6047 ?
H(55) .4739 .6106 .6600 ?
H(61) -.0719 .6141 .6156 ?
H(62) -.1870 .5152 .6398 ?
H(63) -.0686 .4134 .6513 ?
H(64) .1649 .4105 .6387 ?
H(65) .2801 .5095 .6146 ?

loop_
_geom_angle_atom_site_label_1
_geom_angle_atom_site_label_2
_geom_angle_atom_site_label_3
_geom_angle
P(1) Au P(2) 177.40(10)
Au P(1) C(26) 113.0(2)
Au P(1) C(36) 110.7(3)
C(26) P(1) C(36) 106.8(3)
Au P(2) C(56) 112.0(3)
Au P(2) C(66) 111.9(3)
C(56) P(2) C(66) 106.7(4)
P(1) C(16) C(15) 118.5(2)
P(1) C(26) C(25) 121.8(2)
P(1) C(36) C(35) 121.9(2)
P(2) C(46) C(45) 121.1(2)
P(2) C(56) C(55) 120.7(2)
P(2) C(66) C(65) 120.4(3)
F(1) P(3) F(3) 90.0(9)
F(1) P(3) F(4) 89.9(7)
F(3) P(3) F(4) 90.0(11)
F(2) P(3) F(5) 90.0(11)
F(4) P(3) F(5) 90.0(11)
F(2) P(3) F(6) 90.2(7)
F(4) P(3) F(6) 90.0(6)
Au P(1) C(16) 112.3(2)
C(16) P(1) C(26) 107.5(3)
C(16) P(1) C(36) 106.2(3)
Au P(2) C(46) 114.5(2)
C(46) P(2) C(56) 104.6(3)
C(46) P(2) C(66) 106.5(4)
P(1) C(16) C(11) 121.5(2)
P(1) C(26) C(21) 118.2(2)
P(1) C(36) C(31) 118.0(2)
P(2) C(46) C(41) 118.7(2)
P(2) C(56) C(51) 119.3(2)
P(2) C(66) C(61) 119.6(3)
F(1) P(3) F(2) 90.0(7)
F(2) P(3) F(3) 90.0(11)
F(2) P(3) F(4) 180.0(16)
F(1) P(3) F(5) 90.0(9)
F(3) P(3) F(5) 180.0(15)
F(1) P(3) F(6) 180.0(10)
F(3) P(3) F(6) 90.0(9)
F(5) P(3) F(6) 90.0(9)
F(1) P(3) F(2a) 89.9(9)
F(3) P(3) F(2a) 42.5(12)
F(5) P(3) F(2a) 137.5(12)
F(1) P(3) F(3a) 89.9(7)
F(3) P(3) F(3a) 132.5(13)
F(5) P(3) F(3a) 47.5(13)
F(2a) P(3) F(3a) 90.0(15)
F(2) P(3) F(4a) 47.5(13)
F(4) P(3) F(4a) 132.5(13)
F(6) P(3) F(4a) 90.1(9)
F(3a) P(3) F(4a) 90.0(15)
F(2) P(3) F(5a) 42.5(14)
F(4) P(3) F(5a) 137.5(14)
F(6) P(3) F(5a) 90.2(7)
F(3a) P(3) F(5a) 180.0(18)
F(2) P(3) F(2a) 132.5(13)
F(4) P(3) F(2a) 47.5(13)
F(6) P(3) F(2a) 90.0(9)
F(2) P(3) F(3a) 137.5(14)
F(4) P(3) F(3a) 42.5(14)
F(6) P(3) F(3a) 89.9(7)
F(1) P(3) F(4a) 90.0(9)
F(3) P(3) F(4a) 137.5(12)
F(5) P(3) F(4a) 42.5(12)
F(2a) P(3) F(4a) 180.0(19)
F(1) P(3) F(5a) 90.0(7)
F(3) P(3) F(5a) 47.5(13)
F(5) P(3) F(5a) 132.5(13)
F(2a) P(3) F(5a) 90.0(15)
F(4a) P(3) F(5a) 90.0(15)

loop_
_geom_bond_atom_site_label_1
_geom_bond_atom_site_label_2
_geom_bond_distance
Au P(1) 2.314(2)
P(1) C(16) 1.793(7)
P(1) C(36) 1.807(8)
P(2) C(56) 1.780(9)
P(3) F(1) 1.512(9)
P(3) F(3) 1.511(17)
P(3) F(5) 1.511(18)
P(3) F(2a) 1.511(11)
P(3) F(4a) 1.511(11)
Au P(2) 2.309(2)
P(1) C(26) 1.797(7)
P(2) C(46) 1.799(7)
P(2) C(66) 1.808(9)
P(3) F(2) 1.511(17)
P(3) F(4) 1.511(18)
P(3) F(6) 1.512(10)
P(3) F(3a) 1.511(11)
P(3) F(5a) 1.511(11)
